data_4072108
loop_
_publ_author_name
'Dyer, Philip W.'
'Fawcett, John'
'Hanton, Martin J.'

_publ_section_title
;
 RigidN-Phosphino Guanidine P,N Ligands and Their Use in Nickel-Catalyzed
 Ethylene Oligomerization
;
_journal_issue 19
_journal_name_full Organometallics
_journal_page_first 5082
_journal_paper_doi 10.1021/om8005933
_journal_volume 27
_journal_year 2008
_chemical_formula_moiety 'C19 H22 Br2 N3 Ni P, 0.5(C D2 Cl2)'
_chemical_formula_sum 'C19.5 H22 Br2 Cl D N3 Ni P'
_chemical_formula_weight 585.37
_chemical_name_systematic
; 
 Diphenyl 1,5,7-triazabicyclo[4.4.0]dec-5-ene phosphine nickel 
 dibromide 
;
_chemical_temperature_decomposition_gt 240
_space_group_IT_number 15
_symmetry_cell_setting monoclinic
_symmetry_space_group_name_Hall '-C 2yc'
_symmetry_space_group_name_H-M 'C 1 2/c 1'
_atom_sites_solution_hydrogens geom
_atom_sites_solution_primary direct
_atom_sites_solution_secondary difmap
_audit_creation_method SHELXL-97
_cell_angle_alpha 90.00
_cell_angle_beta 127.2440(10)
_cell_angle_gamma 90.00
_cell_formula_units_Z 8
_cell_length_a 24.4597(15)
_cell_length_b 13.0822(8)
_cell_length_c 17.0457(11)
_cell_measurement_reflns_used 9035
_cell_measurement_temperature 150(2)
_cell_measurement_theta_max 28.165
_cell_measurement_theta_min 2.405
_cell_volume 4342.1(5)
_computing_cell_refinement 'Bruker SMART'
_computing_data_collection 'Bruker SMART'
_computing_data_reduction 'Bruker SAINT'
_computing_molecular_graphics 'Bruker SHELXTL'
_computing_publication_material 'Bruker SHELXTL'
_computing_structure_refinement 'SHELXL-97 (Sheldrick, 1997)'
_computing_structure_solution 'SHELXS-97 (Sheldrick, 1990)'
_diffrn_ambient_temperature 150(2)
_diffrn_measured_fraction_theta_full 0.999
_diffrn_measured_fraction_theta_max 0.999
_diffrn_measurement_device_type 'CCD area detector'
_diffrn_measurement_method 'phi and omega scans'
_diffrn_radiation_monochromator graphite
_diffrn_radiation_source 'fine-focus sealed tube'
_diffrn_radiation_type MoK\a
_diffrn_radiation_wavelength 0.71073
_diffrn_reflns_av_R_equivalents 0.0338
_diffrn_reflns_av_sigmaI/netI 0.0251
_diffrn_reflns_limit_h_max 30
_diffrn_reflns_limit_h_min -30
_diffrn_reflns_limit_k_max 16
_diffrn_reflns_limit_k_min -16
_diffrn_reflns_limit_l_max 21
_diffrn_reflns_limit_l_min -21
_diffrn_reflns_number 16335
_diffrn_reflns_theta_full 25.99
_diffrn_reflns_theta_max 25.99
_diffrn_reflns_theta_min 1.88
_exptl_absorpt_coefficient_mu 4.782
_exptl_absorpt_correction_T_max 0.65
_exptl_absorpt_correction_T_min 0.33
_exptl_absorpt_correction_type empirical
_exptl_absorpt_process_details
; 
 11008 reflections corrected using SADABS. R(int) = 0.1122 before correction. 
 R(int) = 0.0272 after correction. 
;
_exptl_crystal_colour 'deep red'
_exptl_crystal_density_diffrn 1.791
_exptl_crystal_density_method 'not measured'
_exptl_crystal_description block
_exptl_crystal_F_000 2328
_exptl_crystal_size_max 0.49
_exptl_crystal_size_mid 0.29
_exptl_crystal_size_min 0.21
_refine_diff_density_max 1.331
_refine_diff_density_min -1.316
_refine_diff_density_rms 0.111
_refine_ls_extinction_method none
_refine_ls_goodness_of_fit_ref 1.067
_refine_ls_hydrogen_treatment mixed
_refine_ls_matrix_type full
_refine_ls_number_parameters 258
_refine_ls_number_reflns 4264
_refine_ls_number_restraints 0
_refine_ls_restrained_S_all 1.067
_refine_ls_R_factor_all 0.0396
_refine_ls_R_factor_gt 0.0346
_refine_ls_shift/su_max 0.001
_refine_ls_shift/su_mean 0.000
_refine_ls_structure_factor_coef Fsqd
_refine_ls_weighting_details 'calc w=1/[\s^2^(Fo^2^)+(0.0710P)^2^+0.4016P] where P=(Fo^2^+2Fc^2^)/3'
_refine_ls_weighting_scheme calc
_refine_ls_wR_factor_gt 0.0986
_refine_ls_wR_factor_ref 0.1002
_reflns_number_gt 3691
_reflns_number_total 4264
_reflns_threshold_expression >2sigma(I)
_cod_data_source_file om8005933_si_001.cif
_cod_data_source_block 4a
_cod_depositor_comments
;
The following automatic conversions were performed:

'_chemical_melting_point' tag was changed to
'_chemical_temperature_decomposition_gt' since the value was
specified 'more than' ('>') a certain temperature. The value '> 240
dec.' was changed to '240' - it should be numeric and without a unit
designator.

'_symmetry_cell_setting' value 'Monoclinic' changed to
'monoclinic' according to
/home/saulius/struct/CIF-dictionaries/cif_core.dic dictionary named
'cif_core.dic' version 2.4.1 from 2010-06-29.

Automatic conversion script
Id: cif_fix_values 1715 2011-07-08 13:25:40Z adriana 
;
_cod_original_sg_symbol_H-M C2/c
_cod_original_formula_sum 'C19.50 H22 Br2 Cl D N3 Ni P'
_cod_database_code 4072108

loop_
_symmetry_equiv_pos_as_xyz
'x, y, z'
'-x, y, -z+1/2'
'x+1/2, y+1/2, z'
'-x+1/2, y+1/2, -z+1/2'
'-x, -y, -z'
'x, -y, z-1/2'
'-x+1/2, -y+1/2, -z'
'x+1/2, -y+1/2, z-1/2'

loop_
_atom_site_label
_atom_site_type_symbol
_atom_site_fract_x
_atom_site_fract_y
_atom_site_fract_z
_atom_site_U_iso_or_equiv
_atom_site_adp_type
_atom_site_occupancy
_atom_site_symmetry_multiplicity
_atom_site_calc_flag
_atom_site_refinement_flags
Ni1 Ni 0.107082(18) 0.42242(3) 0.02678(3) 0.01922(12) Uani 1 1 d .
Br1 Br 0.221860(15) 0.43023(2) 0.16430(2) 0.02729(12) Uani 1 1 d .
Br2 Br 0.106309(17) 0.59523(3) -0.01115(3) 0.03722(13) Uani 1 1 d .
P1 P 0.11191(4) 0.27081(6) 0.07204(5) 0.02004(18) Uani 1 1 d .
N1 N 0.01408(12) 0.3910(2) -0.08062(18) 0.0241(6) Uani 1 1 d .
N2 N -0.08037(13) 0.2788(2) -0.1486(2) 0.0314(6) Uani 1 1 d .
N3 N 0.02833(12) 0.23480(18) -0.00720(19) 0.0245(6) Uani 1 1 d .
C1 C -0.01440(14) 0.3046(2) -0.0817(2) 0.0238(6) Uani 1 1 d .
C2 C -0.03219(16) 0.4664(3) -0.1584(2) 0.0323(7) Uani 1 1 d .
H2A H -0.0058 0.5092 -0.1709 0.039 Uiso 1 1 calc R
H2B H -0.0522 0.5100 -0.1358 0.039 Uiso 1 1 calc R
C3 C -0.08894(18) 0.4140(3) -0.2530(3) 0.0408(9) Uani 1 1 d .
H3A H -0.1195 0.4647 -0.3020 0.049 Uiso 1 1 calc R
H3B H -0.0695 0.3740 -0.2786 0.049 Uiso 1 1 calc R
C4 C -0.12798(16) 0.3459(3) -0.2327(2) 0.0384(9) Uani 1 1 d .
H4A H -0.1539 0.3870 -0.2182 0.046 Uiso 1 1 calc R
H4B H -0.1602 0.3048 -0.2905 0.046 Uiso 1 1 calc R
C5 C -0.11294(17) 0.1898(3) -0.1390(3) 0.0462(10) Uani 1 1 d .
H5A H -0.1232 0.1387 -0.1875 0.055 Uiso 1 1 calc R
H5B H -0.1560 0.2109 -0.1527 0.055 Uiso 1 1 calc R
C6 C -0.06797(17) 0.1434(3) -0.0384(3) 0.0422(9) Uani 1 1 d .
H6A H -0.0856 0.0767 -0.0390 0.051 Uiso 1 1 calc R
H6B H -0.0678 0.1864 0.0081 0.051 Uiso 1 1 calc R
C7 C 0.00400(16) 0.1329(2) -0.0073(3) 0.0314(7) Uani 1 1 d .
H7A H 0.0337 0.1031 0.0580 0.038 Uiso 1 1 calc R
H7B H 0.0042 0.0888 -0.0529 0.038 Uiso 1 1 calc R
C8 C 0.15891(14) 0.1785(2) 0.0545(2) 0.0217(6) Uani 1 1 d .
C9 C 0.18097(16) 0.0837(2) 0.1011(2) 0.0253(7) Uani 1 1 d .
H9 H 0.1734 0.0658 0.1466 0.030 Uiso 1 1 calc R
C10 C 0.21439(16) 0.0150(2) 0.0800(2) 0.0297(7) Uani 1 1 d .
H10 H 0.2298 -0.0476 0.1123 0.036 Uiso 1 1 calc R
C11 C 0.22437(18) 0.0411(3) 0.0108(3) 0.0349(8) Uani 1 1 d .
H11 H 0.2462 -0.0043 -0.0040 0.042 Uiso 1 1 calc R
C12 C 0.2019(2) 0.1344(3) -0.0362(3) 0.0443(9) Uani 1 1 d .
H12 H 0.2082 0.1511 -0.0832 0.053 Uiso 1 1 calc R
C13 C 0.17002(18) 0.2033(3) -0.0144(3) 0.0366(8) Uani 1 1 d .
H13 H 0.1559 0.2665 -0.0458 0.044 Uiso 1 1 calc R
C14 C 0.13139(15) 0.2482(2) 0.1914(2) 0.0245(6) Uani 1 1 d .
C15 C 0.19562(15) 0.2129(2) 0.2720(2) 0.0257(7) Uani 1 1 d .
H15 H 0.2295 0.1983 0.2646 0.031 Uiso 1 1 calc R
C16 C 0.20911(17) 0.1996(3) 0.3631(2) 0.0355(8) Uani 1 1 d .
H16 H 0.2512 0.1737 0.4160 0.043 Uiso 1 1 calc R
C17 C 0.1594(2) 0.2252(3) 0.3746(3) 0.0451(9) Uani 1 1 d .
H17 H 0.1682 0.2169 0.4355 0.054 Uiso 1 1 calc R
C18 C 0.09645(19) 0.2633(3) 0.2954(3) 0.0461(10) Uani 1 1 d .
H18 H 0.0638 0.2822 0.3040 0.055 Uiso 1 1 calc R
C19 C 0.08194(17) 0.2733(3) 0.2043(2) 0.0335(8) Uani 1 1 d .
H19 H 0.0391 0.2968 0.1512 0.040 Uiso 1 1 calc R
Cl1 Cl 0.0000 0.15857(18) 0.7500 0.1422(13) Uani 1 2 d S
Cl2 Cl -0.02606(19) -0.0417(3) 0.7698(3) 0.0994(10) Uani 0.50 1 d P
C20 C 0.0415(5) 0.0328(8) 0.7986(8) 0.061(2) Uani 0.50 1 d P
D20A D 0.0764(5) 0.0370(8) 0.8686(8) 0.073 Uiso 0.50 1 d PR
D20B D 0.0620(5) 0.0100(8) 0.7682(8) 0.073 Uiso 0.50 1 d PR

loop_
_atom_site_aniso_label
_atom_site_aniso_U_11
_atom_site_aniso_U_22
_atom_site_aniso_U_33
_atom_site_aniso_U_23
_atom_site_aniso_U_13
_atom_site_aniso_U_12
Ni1 0.0184(2) 0.0177(2) 0.0166(2) -0.00006(14) 0.00805(17) -0.00050(13)
Br1 0.02039(18) 0.0287(2) 0.02179(18) -0.00321(12) 0.00699(15) -0.00313(11)
Br2 0.0336(2) 0.0251(2) 0.0427(2) 0.00824(14) 0.01777(18) -0.00194(13)
P1 0.0182(4) 0.0182(4) 0.0182(4) 0.0000(3) 0.0081(3) 0.0006(3)
N1 0.0203(12) 0.0243(14) 0.0183(13) 0.0023(10) 0.0067(11) 0.0017(10)
N2 0.0212(13) 0.0267(14) 0.0290(15) -0.0041(11) 0.0061(12) -0.0027(11)
N3 0.0184(12) 0.0194(13) 0.0257(14) 0.0001(10) 0.0082(11) -0.0015(10)
C1 0.0201(14) 0.0242(16) 0.0210(15) -0.0043(12) 0.0093(13) 0.0009(12)
C2 0.0290(17) 0.0278(17) 0.0226(16) 0.0063(13) 0.0064(14) 0.0028(14)
C3 0.0303(18) 0.048(2) 0.0171(17) 0.0064(15) 0.0005(15) 0.0067(15)
C4 0.0218(16) 0.041(2) 0.0265(18) -0.0055(15) 0.0008(14) 0.0041(14)
C5 0.0218(17) 0.032(2) 0.063(3) -0.0029(18) 0.0144(18) -0.0067(14)
C6 0.0324(18) 0.0243(18) 0.066(3) 0.0029(17) 0.0276(19) -0.0052(14)
C7 0.0269(16) 0.0178(16) 0.041(2) 0.0009(14) 0.0165(15) -0.0008(12)
C8 0.0209(14) 0.0219(15) 0.0179(14) -0.0043(12) 0.0095(12) -0.0013(12)
C9 0.0254(15) 0.0244(16) 0.0239(16) -0.0008(12) 0.0137(13) -0.0005(12)
C10 0.0271(16) 0.0213(16) 0.0307(17) -0.0020(13) 0.0122(14) 0.0027(12)
C11 0.0408(19) 0.0320(19) 0.0374(19) -0.0075(15) 0.0265(17) 0.0030(15)
C12 0.067(3) 0.043(2) 0.040(2) 0.0040(17) 0.041(2) 0.0115(19)
C13 0.049(2) 0.0337(19) 0.0326(19) 0.0097(15) 0.0273(17) 0.0104(16)
C14 0.0263(15) 0.0203(15) 0.0233(16) 0.0006(12) 0.0130(13) 0.0001(12)
C15 0.0235(15) 0.0251(16) 0.0239(16) 0.0013(12) 0.0120(14) 0.0017(12)
C16 0.0324(18) 0.041(2) 0.0202(17) 0.0041(14) 0.0092(15) 0.0095(15)
C17 0.047(2) 0.064(3) 0.0261(19) 0.0067(17) 0.0233(18) 0.0143(19)
C18 0.040(2) 0.068(3) 0.037(2) 0.0044(19) 0.0268(18) 0.0171(19)
C19 0.0301(17) 0.039(2) 0.0254(17) 0.0054(14) 0.0136(15) 0.0124(14)
Cl1 0.217(3) 0.0618(14) 0.0657(14) 0.000 0.0427(17) 0.000
Cl2 0.122(3) 0.0735(18) 0.090(2) -0.0135(16) 0.058(2) -0.0491(18)
C20 0.060(5) 0.060(6) 0.064(6) -0.009(5) 0.039(5) -0.008(5)

loop_
_atom_type_symbol
_atom_type_description
_atom_type_scat_dispersion_real
_atom_type_scat_dispersion_imag
_atom_type_scat_source
C C 0.0033 0.0016 'International Tables Vol C Tables 4.2.6.8 and 6.1.1.4'
D D 0.0000 0.0000 'International Tables Vol C Tables 4.2.6.8 and 6.1.1.4'
N N 0.0061 0.0033 'International Tables Vol C Tables 4.2.6.8 and 6.1.1.4'
P P 0.1023 0.0942 'International Tables Vol C Tables 4.2.6.8 and 6.1.1.4'
Ni Ni 0.3393 1.1124 'International Tables Vol C Tables 4.2.6.8 and 6.1.1.4'
Br Br -0.2901 2.4595 'International Tables Vol C Tables 4.2.6.8 and 6.1.1.4'
Cl Cl 0.1484 0.1585 'International Tables Vol C Tables 4.2.6.8 and 6.1.1.4'
H H 0.0000 0.0000 'International Tables Vol C Tables 4.2.6.8 and 6.1.1.4'

loop_
_geom_angle_atom_site_label_1
_geom_angle_atom_site_label_2
_geom_angle_atom_site_label_3
_geom_angle
_geom_angle_site_symmetry_1
_geom_angle_site_symmetry_3
_geom_angle_publ_flag
N1 Ni1 P1 85.32(8) . . y
N1 Ni1 Br1 169.89(8) . . y
P1 Ni1 Br1 84.63(2) . . y
N1 Ni1 Br2 97.87(8) . . y
P1 Ni1 Br2 175.66(3) . . y
Br1 Ni1 Br2 92.225(16) . . y
N3 P1 C14 102.71(14) . . ?
N3 P1 C8 105.22(13) . . ?
C14 P1 C8 108.35(14) . . ?
N3 P1 Ni1 101.32(9) . . ?
C14 P1 Ni1 118.94(10) . . ?
C8 P1 Ni1 117.86(10) . . ?
C1 N1 C2 116.5(3) . . ?
C1 N1 Ni1 120.6(2) . . ?
C2 N1 Ni1 122.4(2) . . ?
C1 N2 C5 123.9(3) . . ?
C1 N2 C4 121.0(3) . . ?
C5 N2 C4 114.7(3) . . ?
C1 N3 C7 121.2(2) . . ?
C1 N3 P1 115.0(2) . . ?
C7 N3 P1 123.2(2) . . ?
N1 C1 N2 125.5(3) . . y
N1 C1 N3 116.8(3) . . y
N2 C1 N3 117.7(3) . . y
N1 C2 C3 111.3(3) . . ?
C4 C3 C2 109.1(3) . . ?
N2 C4 C3 110.0(3) . . ?
N2 C5 C6 112.1(3) . . ?
C5 C6 C7 109.4(3) . . ?
N3 C7 C6 107.8(3) . . ?
C13 C8 C9 118.8(3) . . ?
C13 C8 P1 116.8(2) . . ?
C9 C8 P1 124.3(2) . . ?
C8 C9 C10 120.7(3) . . ?
C11 C10 C9 119.5(3) . . ?
C12 C11 C10 119.9(3) . . ?
C13 C12 C11 120.9(3) . . ?
C12 C13 C8 120.3(3) . . ?
C19 C14 C15 119.2(3) . . ?
C19 C14 P1 118.4(2) . . ?
C15 C14 P1 122.2(2) . . ?
C16 C15 C14 120.3(3) . . ?
C17 C16 C15 119.5(3) . . ?
C16 C17 C18 120.1(3) . . ?
C19 C18 C17 120.7(3) . . ?
C18 C19 C14 120.1(3) . . ?
C20 Cl1 C20 53.9(6) 2_556 . ?
D20B Cl2 C20 43.9(4) 2_556 2_556 ?
D20B Cl2 C20 96.9(9) 2_556 . ?
C20 Cl2 C20 64.3(7) 2_556 . ?
D20B Cl2 Cl2 108.2(6) 2_556 2_556 ?
C20 Cl2 Cl2 64.6(4) 2_556 2_556 ?
C20 Cl2 Cl2 46.8(4) . 2_556 ?
D20B C20 D20A 109.2 . . ?
D20B C20 Cl2 45.0(4) . 2_556 ?
D20A C20 Cl2 132.1(4) . 2_556 ?
D20B C20 C20 100.5(6) . 2_556 ?
D20A C20 C20 149.7(6) . 2_556 ?
Cl2 C20 C20 67.5(6) 2_556 2_556 ?
D20B C20 Cl2 113.3(3) . . ?
D20A C20 Cl2 111.4(4) . . ?
Cl2 C20 Cl2 68.6(5) 2_556 . ?
C20 C20 Cl2 48.2(4) 2_556 . ?
D20B C20 Cl1 111.1(3) . . ?
D20A C20 Cl1 109.9(3) . . ?
Cl2 C20 Cl1 117.0(7) 2_556 . ?
C20 C20 Cl1 63.1(3) 2_556 . ?
Cl2 C20 Cl1 101.8(5) . . ?
C20 D20B Cl2 91.1(6) . 2_556 ?

loop_
_geom_bond_atom_site_label_1
_geom_bond_atom_site_label_2
_geom_bond_distance
_geom_bond_site_symmetry_2
_geom_bond_publ_flag
Ni1 N1 1.912(2) . y
Ni1 P1 2.1054(8) . y
Ni1 Br1 2.3283(5) . y
Ni1 Br2 2.3483(5) . y
P1 N3 1.698(2) . y
P1 C14 1.810(3) . ?
P1 C8 1.812(3) . ?
N1 C1 1.322(4) . y
N1 C2 1.482(4) . ?
N2 C1 1.338(4) . y
N2 C5 1.475(4) . ?
N2 C4 1.470(4) . ?
N3 C1 1.390(4) . y
N3 C7 1.459(4) . ?
C2 C3 1.512(5) . ?
C3 C4 1.491(5) . ?
C5 C6 1.495(5) . ?
C6 C7 1.506(4) . ?
C8 C13 1.394(4) . ?
C8 C9 1.394(4) . ?
C9 C10 1.399(4) . ?
C10 C11 1.384(5) . ?
C11 C12 1.379(5) . ?
C12 C13 1.381(5) . ?
C14 C19 1.394(4) . ?
C14 C15 1.399(4) . ?
C15 C16 1.390(4) . ?
C16 C17 1.384(5) . ?
C17 C18 1.388(5) . ?
C18 C19 1.373(5) . ?
Cl1 C20 1.846(11) 2_556 ?
Cl1 C20 1.846(11) . ?
Cl2 D20B 0.980(10) 2_556 ?
Cl2 C20 1.385(10) 2_556 ?
Cl2 C20 1.716(9) . ?
Cl2 Cl2 1.768(7) 2_556 ?
C20 D20B 0.9600 . ?
C20 D20A 0.9600 . ?
C20 Cl2 1.385(10) 2_556 ?
C20 C20 1.673(19) 2_556 ?
D20B Cl2 0.980(10) 2_556 ?
